data_8105827
loop_
_publ_author_name
'Huang, Jing'
'Ma, Jin-Xia'
'Wei, Ping'
'Zhao, Ji-Xing'

_publ_section_title
;
 Crystal structure of
 bis{\m2-bis{(((((1-methoxyimino)ethyl)phenyl)imino)methyl)-2-phenolato-\k3
 N,O:O}copper(II)}, C68H68Cu2N8O8
;
_journal_issue 4
_journal_name_full 'Zeitschrift f\"ur Kristallographie - New Crystal Structures'
_journal_page_first 707
_journal_page_last 709
_journal_paper_doi 10.1515/ncrs-2019-0062
_journal_volume 234
_journal_year 2019
_chemical_formula_moiety '2(C34 H34 Cu N4 O4)'
_chemical_formula_sum 'C68 H68 Cu2 N8 O8'
_chemical_formula_weight 1252.38
_space_group_crystal_system monoclinic
_space_group_IT_number 14
_space_group_name_Hall '-P 2ybc'
_space_group_name_H-M_alt 'P 1 21/c 1'
_atom_sites_solution_hydrogens geom
_atom_sites_solution_primary direct
_cell_angle_alpha 90
_cell_angle_beta 96.364(3)
_cell_angle_gamma 90
_cell_formula_units_Z 2
_cell_length_a 16.241(3)
_cell_length_b 12.1604(19)
_cell_length_c 15.531(3)
_cell_measurement_reflns_used 2542
_cell_measurement_temperature 296(2)
_cell_measurement_theta_max 21.14
_cell_measurement_theta_min 2.40
_cell_volume 3048.4(9)
_computing_cell_refinement 'Bruker SAINT'
_computing_data_collection 'Bruker APEX2'
_computing_data_reduction 'Bruker SAINT'
_computing_molecular_graphics 'Olex2 (Dolomanov et al., 2009)'
_computing_publication_material 'Olex2 (Dolomanov et al., 2009)'
_computing_structure_refinement 'ShelXL (Sheldrick, 2008)'
_computing_structure_solution 'ShelXS-1997 (Sheldrick, 2008)'
_diffrn_ambient_temperature 296.15
_diffrn_measured_fraction_theta_full 0.996
_diffrn_measured_fraction_theta_max 0.992
_diffrn_measurement_device_type 'Bruker APEX-II CCD'
_diffrn_measurement_method '\f and \w scans'
_diffrn_radiation_type MoK\a
_diffrn_radiation_wavelength 0.71073
_diffrn_reflns_av_R_equivalents 0.0606
_diffrn_reflns_av_unetI/netI 0.0733
_diffrn_reflns_Laue_measured_fraction_full 0.996
_diffrn_reflns_Laue_measured_fraction_max 0.992
_diffrn_reflns_limit_h_max 21
_diffrn_reflns_limit_h_min -20
_diffrn_reflns_limit_k_max 15
_diffrn_reflns_limit_k_min -13
_diffrn_reflns_limit_l_max 14
_diffrn_reflns_limit_l_min -20
_diffrn_reflns_number 20682
_diffrn_reflns_point_group_measured_fraction_full 0.996
_diffrn_reflns_point_group_measured_fraction_max 0.992
_diffrn_reflns_theta_full 25.242
_diffrn_reflns_theta_max 27.642
_diffrn_reflns_theta_min 1.262
_exptl_absorpt_coefficient_mu 0.761
_exptl_crystal_density_diffrn 1.364
_exptl_crystal_description block
_exptl_crystal_F_000 1308
_exptl_crystal_size_max 0.27
_exptl_crystal_size_mid 0.26
_exptl_crystal_size_min 0.22
_refine_diff_density_max 0.357
_refine_diff_density_min -0.447
_refine_diff_density_rms 0.059
_refine_ls_extinction_coef .
_refine_ls_extinction_method none
_refine_ls_goodness_of_fit_ref 1.009
_refine_ls_hydrogen_treatment constr
_refine_ls_matrix_type full
_refine_ls_number_parameters 392
_refine_ls_number_reflns 7046
_refine_ls_number_restraints 0
_refine_ls_restrained_S_all 1.009
_refine_ls_R_factor_all 0.1008
_refine_ls_R_factor_gt 0.0497
_refine_ls_shift/su_max 0.001
_refine_ls_shift/su_mean 0.000
_refine_ls_structure_factor_coef Fsqd
_refine_ls_weighting_details 'w=1/[\s^2^(Fo^2^)+(0.0517P)^2^+0.1801P] where P=(Fo^2^+2Fc^2^)/3'
_refine_ls_weighting_scheme calc
_refine_ls_wR_factor_gt 0.1052
_refine_ls_wR_factor_ref 0.1263
_reflns_Friedel_coverage 0.000
_reflns_Friedel_fraction_full .
_reflns_Friedel_fraction_max .
_reflns_number_gt 4271
_reflns_number_total 7046
_reflns_threshold_expression 'I > 2\s(I)'
_cod_data_source_file suppl_ncrs-2019-0062_suppl.cif
_cod_data_source_block 2
_cod_original_cell_volume 3048.3(9)
_cod_database_code 8105827
_shelx_space_group_comment
;
The symmetry employed for this shelxl refinement is uniquely defined
by the following loop, which should always be used as a source of
symmetry information in preference to the above space-group names.
They are only intended as comments.
;
_shelx_estimated_absorpt_t_max 0.850
_shelx_estimated_absorpt_t_min 0.821
_olex2_refinement_description
;
1. Fixed Uiso
 At 1.2 times of:
  All C(H) groups, All C(H,H) groups
 At 1.5 times of:
  All C(H,H,H) groups
2.a Secondary CH2 refined with riding coordinates:
 C16(H16A,H16B), C33(H33A,H33B)
2.b Aromatic/amide H refined with riding coordinates:
 C2(H2), C3(H3), C4(H4), C5(H5), C7(H7), C9(H9), C10(H10), C12(H12), C13(H13),
 C18(H18), C19(H19), C20(H20), C21(H21), C24(H24), C26(H26), C27(H27), C29(H29),
  C30(H30)
2.c Idealised Me refined as rotating group:
 C15(H15A,H15B,H15C), C17(H17A,H17B,H17C), C32(H32A,H32B,H32C), C34(H34A,H34B,
 H34C)
;
_shelx_shelxl_version_number 2017/1
_olex2_submission_special_instructions 'No special instructions were received'

loop_
_space_group_symop_operation_xyz
'x, y, z'
'-x, y+1/2, -z+1/2'
'-x, -y, -z'
'x, -y-1/2, z-1/2'

loop_
_atom_site_label
_atom_site_type_symbol
_atom_site_fract_x
_atom_site_fract_y
_atom_site_fract_z
_atom_site_U_iso_or_equiv
_atom_site_adp_type
_atom_site_occupancy
_atom_site_site_symmetry_order
_atom_site_calc_flag
_atom_site_refinement_flags_posn
_atom_site_refinement_flags_adp
_atom_site_refinement_flags_occupancy
_atom_site_disorder_assembly
_atom_site_disorder_group
C1 C 0.60360(17) 0.6427(2) 0.4473(2) 0.0374(7) Uani 1 1 d . . . . .
C2 C 0.67952(18) 0.6268(2) 0.4140(2) 0.0491(8) Uani 1 1 d . . . . .
H2 H 0.709734 0.563249 0.428737 0.059 Uiso 1 1 calc R . . . .
C3 C 0.71048(19) 0.7021(3) 0.3604(2) 0.0563(9) Uani 1 1 d . . . . .
H3 H 0.760915 0.688749 0.339254 0.068 Uiso 1 1 calc R . . . .
C4 C 0.6676(2) 0.7979(3) 0.3373(2) 0.0595(10) Uani 1 1 d . . . . .
H4 H 0.688371 0.848643 0.300479 0.071 Uiso 1 1 calc R . . . .
C5 C 0.5943(2) 0.8163(2) 0.3698(2) 0.0525(9) Uani 1 1 d . . . . .
H5 H 0.565250 0.880479 0.354214 0.063 Uiso 1 1 calc R . . . .
C6 C 0.56080(17) 0.7424(2) 0.4258(2) 0.0390(7) Uani 1 1 d . . . . .
C7 C 0.48410(17) 0.7705(2) 0.4570(2) 0.0425(7) Uani 1 1 d . . . . .
H7 H 0.457126 0.832379 0.432589 0.051 Uiso 1 1 calc R . . . .
C8 C 0.37071(17) 0.7648(2) 0.5364(2) 0.0417(7) Uani 1 1 d . . . . .
C9 C 0.36063(18) 0.8760(2) 0.5518(2) 0.0477(8) Uani 1 1 d . . . . .
H9 H 0.404643 0.924257 0.548835 0.057 Uiso 1 1 calc R . . . .
C10 C 0.28483(19) 0.9151(2) 0.5715(2) 0.0540(9) Uani 1 1 d . . . . .
H10 H 0.279098 0.989699 0.582439 0.065 Uiso 1 1 calc R . . . .
C11 C 0.21759(19) 0.8467(3) 0.5755(2) 0.0525(9) Uani 1 1 d . . . . .
C12 C 0.22922(19) 0.7352(3) 0.5580(2) 0.0586(10) Uani 1 1 d . . . . .
H12 H 0.184701 0.687181 0.558600 0.070 Uiso 1 1 calc R . . . .
C13 C 0.30369(18) 0.6947(2) 0.5401(2) 0.0516(9) Uani 1 1 d . . . . .
H13 H 0.309651 0.619833 0.530264 0.062 Uiso 1 1 calc R . . . .
C14 C 0.1354(2) 0.8868(3) 0.5964(3) 0.0658(11) Uani 1 1 d . . . . .
C15 C 0.1242(3) 1.0016(3) 0.6272(3) 0.0998(16) Uani 1 1 d . . . . .
H15A H 0.126060 1.051828 0.579741 0.150 Uiso 1 1 calc GR . . . .
H15B H 0.167777 1.019065 0.672048 0.150 Uiso 1 1 calc GR . . . .
H15C H 0.071639 1.007782 0.649596 0.150 Uiso 1 1 calc GR . . . .
C16 C -0.0622(3) 0.7776(4) 0.5916(5) 0.167(3) Uani 1 1 d . . . . .
H16A H -0.062811 0.750697 0.532728 0.201 Uiso 1 1 calc R . . . .
H16B H -0.050368 0.716126 0.630769 0.201 Uiso 1 1 calc R . . . .
C17 C -0.1400(3) 0.8224(5) 0.6032(5) 0.182(4) Uani 1 1 d . . . . .
H17A H -0.144886 0.829370 0.664008 0.273 Uiso 1 1 calc GR . . . .
H17B H -0.182932 0.774754 0.577155 0.273 Uiso 1 1 calc GR . . . .
H17C H -0.145467 0.893514 0.576384 0.273 Uiso 1 1 calc GR . . . .
C18 C 0.33830(19) 0.5704(3) 0.7675(2) 0.0497(8) Uani 1 1 d . . . . .
H18 H 0.304439 0.629353 0.748822 0.060 Uiso 1 1 calc R . . . .
C19 C 0.3157(2) 0.5038(3) 0.8322(2) 0.0578(9) Uani 1 1 d . . . . .
H19 H 0.267507 0.519038 0.857078 0.069 Uiso 1 1 calc R . . . .
C20 C 0.3638(2) 0.4137(3) 0.8611(3) 0.0632(10) Uani 1 1 d . . . . .
H20 H 0.347821 0.368299 0.904491 0.076 Uiso 1 1 calc R . . . .
C21 C 0.4353(2) 0.3932(3) 0.8245(2) 0.0541(9) Uani 1 1 d . . . . .
H21 H 0.467694 0.333079 0.843671 0.065 Uiso 1 1 calc R . . . .
C22 C 0.46104(17) 0.4604(2) 0.7589(2) 0.0410(7) Uani 1 1 d . . . . .
C23 C 0.41170(17) 0.5518(2) 0.7287(2) 0.0404(7) Uani 1 1 d . . . . .
C24 C 0.53952(17) 0.4397(2) 0.7298(2) 0.0424(8) Uani 1 1 d . . . . .
H24 H 0.571236 0.384940 0.759136 0.051 Uiso 1 1 calc R . . . .
C25 C 0.65633(17) 0.4564(2) 0.6575(2) 0.0423(7) Uani 1 1 d . . . . .
C26 C 0.68336(18) 0.3500(2) 0.6717(2) 0.0497(8) Uani 1 1 d . . . . .
H26 H 0.646361 0.296424 0.686094 0.060 Uiso 1 1 calc R . . . .
C27 C 0.76483(18) 0.3216(3) 0.6648(2) 0.0565(9) Uani 1 1 d . . . . .
H27 H 0.781884 0.249368 0.675173 0.068 Uiso 1 1 calc R . . . .
C28 C 0.82126(18) 0.3985(3) 0.6427(2) 0.0513(8) Uani 1 1 d . . . . .
C29 C 0.79328(18) 0.5062(3) 0.6282(2) 0.0546(9) Uani 1 1 d . . . . .
H29 H 0.830210 0.559697 0.613516 0.066 Uiso 1 1 calc R . . . .
C30 C 0.71214(18) 0.5352(2) 0.6351(2) 0.0486(8) Uani 1 1 d . . . . .
H30 H 0.694841 0.607414 0.624875 0.058 Uiso 1 1 calc R . . . .
C31 C 0.9087(2) 0.3672(3) 0.6327(3) 0.0608(10) Uani 1 1 d . . . . .
C32 C 0.9354(2) 0.2501(3) 0.6379(4) 0.1046(18) Uani 1 1 d . . . . .
H32A H 0.994038 0.245849 0.634987 0.157 Uiso 1 1 calc GR . . . .
H32B H 0.906886 0.209848 0.590383 0.157 Uiso 1 1 calc GR . . . .
H32C H 0.922447 0.218946 0.691569 0.157 Uiso 1 1 calc GR . . . .
C33 C 1.0885(2) 0.5029(4) 0.6069(3) 0.0847(14) Uani 1 1 d . . . . .
H33A H 1.060748 0.560113 0.571086 0.102 Uiso 1 1 calc R . . . .
H33B H 1.138918 0.483465 0.582446 0.102 Uiso 1 1 calc R . . . .
C34 C 1.1097(3) 0.5453(5) 0.6953(4) 0.127(2) Uani 1 1 d . . . . .
H34A H 1.059877 0.564256 0.719844 0.191 Uiso 1 1 calc GR . . . .
H34B H 1.143955 0.609420 0.693492 0.191 Uiso 1 1 calc GR . . . .
H34C H 1.139184 0.489854 0.730353 0.191 Uiso 1 1 calc GR . . . .
Cu1 Cu 0.50267(2) 0.58933(3) 0.58334(3) 0.03836(13) Uani 1 1 d . . . . .
N1 N 0.44797(13) 0.71956(17) 0.51555(16) 0.0384(6) Uani 1 1 d . . . . .
N2 N 0.07705(19) 0.8166(3) 0.5883(3) 0.0961(13) Uani 1 1 d . . . . .
N3 N 0.57240(13) 0.48781(18) 0.66722(17) 0.0383(6) Uani 1 1 d . . . . .
N4 N 0.95590(16) 0.4472(3) 0.6188(2) 0.0697(9) Uani 1 1 d . . . . .
O1 O 0.57367(11) 0.56515(14) 0.49471(14) 0.0409(5) Uani 1 1 d . . . . .
O2 O 0.00108(16) 0.8596(3) 0.6081(3) 0.1143(13) Uani 1 1 d . . . . .
O3 O 0.43190(12) 0.61882(16) 0.66898(15) 0.0491(6) Uani 1 1 d . . . . .
O4 O 1.03612(15) 0.4091(2) 0.6061(2) 0.0849(9) Uani 1 1 d . . . . .

loop_
_atom_site_aniso_label
_atom_site_aniso_U_11
_atom_site_aniso_U_22
_atom_site_aniso_U_33
_atom_site_aniso_U_23
_atom_site_aniso_U_13
_atom_site_aniso_U_12
C1 0.0381(16) 0.0323(15) 0.0418(19) -0.0011(13) 0.0044(14) -0.0061(12)
C2 0.0434(18) 0.0413(16) 0.064(2) 0.0009(16) 0.0127(16) 0.0013(14)
C3 0.0463(19) 0.053(2) 0.074(3) -0.0005(18) 0.0257(18) -0.0110(15)
C4 0.063(2) 0.052(2) 0.068(3) 0.0131(18) 0.026(2) -0.0112(17)
C5 0.061(2) 0.0365(16) 0.061(2) 0.0121(16) 0.0115(18) -0.0030(15)
C6 0.0375(16) 0.0303(14) 0.049(2) 0.0018(13) 0.0035(14) -0.0040(12)
C7 0.0416(17) 0.0321(15) 0.053(2) 0.0060(14) 0.0001(15) 0.0003(12)
C8 0.0363(16) 0.0358(15) 0.052(2) 0.0022(14) -0.0010(14) 0.0054(12)
C9 0.0427(17) 0.0376(15) 0.063(2) 0.0002(15) 0.0067(16) -0.0006(13)
C10 0.053(2) 0.0412(17) 0.068(3) -0.0016(17) 0.0086(18) 0.0117(15)
C11 0.0415(18) 0.0512(19) 0.066(2) -0.0009(17) 0.0087(16) 0.0099(15)
C12 0.0393(18) 0.0509(19) 0.086(3) 0.0016(19) 0.0092(18) -0.0013(14)
C13 0.0411(17) 0.0374(16) 0.077(3) -0.0010(16) 0.0092(17) 0.0000(13)
C14 0.050(2) 0.065(2) 0.085(3) 0.003(2) 0.018(2) 0.0164(18)
C15 0.079(3) 0.080(3) 0.147(5) -0.021(3) 0.040(3) 0.014(2)
C16 0.043(3) 0.115(4) 0.352(11) -0.031(5) 0.057(4) -0.010(3)
C17 0.075(4) 0.150(5) 0.328(11) -0.045(6) 0.049(5) 0.003(4)
C18 0.0420(17) 0.0515(19) 0.057(2) -0.0068(17) 0.0115(16) 0.0053(14)
C19 0.0432(19) 0.075(2) 0.058(2) -0.009(2) 0.0180(18) -0.0048(17)
C20 0.053(2) 0.081(3) 0.058(2) 0.012(2) 0.0152(19) -0.0082(19)
C21 0.0489(19) 0.057(2) 0.056(2) 0.0124(17) 0.0046(17) -0.0039(15)
C22 0.0331(15) 0.0446(16) 0.045(2) 0.0023(15) 0.0018(14) -0.0038(12)
C23 0.0362(16) 0.0421(16) 0.043(2) -0.0051(15) 0.0059(14) -0.0007(13)
C24 0.0373(16) 0.0399(16) 0.048(2) 0.0049(14) -0.0029(15) 0.0020(12)
C25 0.0317(15) 0.0444(16) 0.050(2) 0.0032(15) 0.0011(14) 0.0006(13)
C26 0.0380(17) 0.0455(18) 0.065(2) 0.0107(16) 0.0043(16) -0.0014(13)
C27 0.0409(18) 0.0504(19) 0.078(3) 0.0117(18) 0.0061(18) 0.0074(15)
C28 0.0342(16) 0.059(2) 0.061(2) 0.0042(17) 0.0050(16) 0.0055(14)
C29 0.0343(17) 0.0517(19) 0.078(3) 0.0070(18) 0.0067(17) -0.0056(14)
C30 0.0402(17) 0.0441(17) 0.061(2) 0.0069(16) 0.0021(16) -0.0011(14)
C31 0.0420(19) 0.069(2) 0.072(3) 0.010(2) 0.0112(18) 0.0074(17)
C32 0.058(2) 0.072(3) 0.188(6) 0.020(3) 0.031(3) 0.023(2)
C33 0.037(2) 0.106(3) 0.113(4) 0.010(3) 0.016(2) -0.004(2)
C34 0.084(4) 0.186(6) 0.108(5) 0.002(4) -0.006(3) -0.045(4)
Cu1 0.0347(2) 0.03242(19) 0.0486(3) 0.00426(17) 0.00718(16) 0.00292(14)
N1 0.0335(13) 0.0324(12) 0.0492(17) -0.0005(11) 0.0045(12) 0.0016(10)
N2 0.0427(18) 0.089(2) 0.161(4) -0.008(2) 0.030(2) 0.0176(18)
N3 0.0309(12) 0.0386(13) 0.0458(16) 0.0016(12) 0.0052(11) -0.0004(10)
N4 0.0320(15) 0.083(2) 0.095(3) 0.0044(19) 0.0116(16) 0.0041(14)
O1 0.0373(11) 0.0318(10) 0.0551(14) 0.0065(9) 0.0124(10) 0.0024(8)
O2 0.0554(17) 0.101(2) 0.193(4) -0.015(2) 0.041(2) 0.0199(16)
O3 0.0478(12) 0.0449(12) 0.0568(15) 0.0096(11) 0.0155(11) 0.0104(9)
O4 0.0380(13) 0.0898(19) 0.130(3) 0.0052(17) 0.0219(15) 0.0065(13)

loop_
_atom_type_symbol
_atom_type_description
_atom_type_scat_dispersion_real
_atom_type_scat_dispersion_imag
_atom_type_scat_source
C C 0.0033 0.0016 'International Tables Vol C Tables 4.2.6.8 and 6.1.1.4'
H H 0.0000 0.0000 'International Tables Vol C Tables 4.2.6.8 and 6.1.1.4'
Cu Cu 0.3201 1.2651 'International Tables Vol C Tables 4.2.6.8 and 6.1.1.4'
N N 0.0061 0.0033 'International Tables Vol C Tables 4.2.6.8 and 6.1.1.4'
O O 0.0106 0.0060 'International Tables Vol C Tables 4.2.6.8 and 6.1.1.4'

loop_
_geom_angle_atom_site_label_1
_geom_angle_atom_site_label_2
_geom_angle_atom_site_label_3
_geom_angle
_geom_angle_site_symmetry_1
_geom_angle_site_symmetry_3
C2 C1 C6 117.3(3) . .
O1 C1 C2 119.9(2) . .
O1 C1 C6 122.7(3) . .
C1 C2 H2 119.1 . .
C3 C2 C1 121.9(3) . .
C3 C2 H2 119.1 . .
C2 C3 H3 119.6 . .
C2 C3 C4 120.8(3) . .
C4 C3 H3 119.6 . .
C3 C4 H4 120.7 . .
C5 C4 C3 118.5(3) . .
C5 C4 H4 120.7 . .
C4 C5 H5 118.7 . .
C4 C5 C6 122.7(3) . .
C6 C5 H5 118.7 . .
C1 C6 C7 123.2(3) . .
C5 C6 C1 118.7(3) . .
C5 C6 C7 118.1(3) . .
C6 C7 H7 116.4 . .
N1 C7 C6 127.2(3) . .
N1 C7 H7 116.4 . .
C9 C8 C13 118.9(3) . .
C9 C8 N1 122.3(3) . .
C13 C8 N1 118.8(2) . .
C8 C9 H9 120.1 . .
C10 C9 C8 119.8(3) . .
C10 C9 H9 120.1 . .
C9 C10 H10 119.0 . .
C11 C10 C9 122.0(3) . .
C11 C10 H10 119.0 . .
C10 C11 C12 116.8(3) . .
C10 C11 C14 123.0(3) . .
C12 C11 C14 120.2(3) . .
C11 C12 H12 119.0 . .
C13 C12 C11 122.1(3) . .
C13 C12 H12 119.0 . .
C8 C13 H13 119.9 . .
C12 C13 C8 120.3(3) . .
C12 C13 H13 119.9 . .
C11 C14 C15 121.3(3) . .
N2 C14 C11 115.7(3) . .
N2 C14 C15 123.0(3) . .
C14 C15 H15A 109.5 . .
C14 C15 H15B 109.5 . .
C14 C15 H15C 109.5 . .
H15A C15 H15B 109.5 . .
H15A C15 H15C 109.5 . .
H15B C15 H15C 109.5 . .
H16A C16 H16B 108.1 . .
C17 C16 H16A 109.6 . .
C17 C16 H16B 109.6 . .
C17 C16 O2 110.2(4) . .
O2 C16 H16A 109.6 . .
O2 C16 H16B 109.6 . .
C16 C17 H17A 109.5 . .
C16 C17 H17B 109.5 . .
C16 C17 H17C 109.5 . .
H17A C17 H17B 109.5 . .
H17A C17 H17C 109.5 . .
H17B C17 H17C 109.5 . .
C19 C18 H18 119.2 . .
C19 C18 C23 121.6(3) . .
C23 C18 H18 119.2 . .
C18 C19 H19 119.5 . .
C18 C19 C20 121.1(3) . .
C20 C19 H19 119.5 . .
C19 C20 H20 120.6 . .
C21 C20 C19 118.7(3) . .
C21 C20 H20 120.6 . .
C20 C21 H21 119.1 . .
C20 C21 C22 121.9(3) . .
C22 C21 H21 119.1 . .
C21 C22 C23 119.5(3) . .
C21 C22 C24 118.5(3) . .
C23 C22 C24 121.8(3) . .
C18 C23 C22 117.1(3) . .
O3 C23 C18 119.6(3) . .
O3 C23 C22 123.2(3) . .
C22 C24 H24 116.0 . .
N3 C24 C22 128.0(3) . .
N3 C24 H24 116.0 . .
C26 C25 C30 118.9(3) . .
C26 C25 N3 121.4(3) . .
C30 C25 N3 119.7(3) . .
C25 C26 H26 119.6 . .
C25 C26 C27 120.8(3) . .
C27 C26 H26 119.6 . .
C26 C27 H27 119.4 . .
C28 C27 C26 121.2(3) . .
C28 C27 H27 119.4 . .
C27 C28 C29 117.6(3) . .
C27 C28 C31 121.2(3) . .
C29 C28 C31 121.3(3) . .
C28 C29 H29 119.2 . .
C30 C29 C28 121.6(3) . .
C30 C29 H29 119.2 . .
C25 C30 H30 120.1 . .
C29 C30 C25 119.9(3) . .
C29 C30 H30 120.1 . .
C32 C31 C28 120.9(3) . .
N4 C31 C28 114.8(3) . .
N4 C31 C32 124.3(3) . .
C31 C32 H32A 109.5 . .
C31 C32 H32B 109.5 . .
C31 C32 H32C 109.5 . .
H32A C32 H32B 109.5 . .
H32A C32 H32C 109.5 . .
H32B C32 H32C 109.5 . .
H33A C33 H33B 108.0 . .
C34 C33 H33A 109.3 . .
C34 C33 H33B 109.3 . .
O4 C33 H33A 109.3 . .
O4 C33 H33B 109.3 . .
O4 C33 C34 111.6(4) . .
C33 C34 H34A 109.5 . .
C33 C34 H34B 109.5 . .
C33 C34 H34C 109.5 . .
H34A C34 H34B 109.5 . .
H34A C34 H34C 109.5 . .
H34B C34 H34C 109.5 . .
N3 Cu1 N1 166.53(9) . .
O1 Cu1 N1 90.61(9) . .
O1 Cu1 N3 91.73(9) . .
O3 Cu1 N1 87.25(9) . .
O3 Cu1 N3 90.19(10) . .
O3 Cu1 O1 177.74(8) . .
C7 N1 C8 116.8(2) . .
C7 N1 Cu1 121.79(19) . .
C8 N1 Cu1 121.22(19) . .
C14 N2 O2 113.0(3) . .
C24 N3 C25 115.6(2) . .
C24 N3 Cu1 120.28(19) . .
C25 N3 Cu1 123.9(2) . .
C31 N4 O4 110.8(3) . .
C1 O1 Cu1 125.38(17) . .
N2 O2 C16 109.4(3) . .
C23 O3 Cu1 127.13(19) . .
N4 O4 C33 107.1(3) . .

loop_
_geom_bond_atom_site_label_1
_geom_bond_atom_site_label_2
_geom_bond_distance
_geom_bond_site_symmetry_2
C1 C2 1.402(4) .
C1 C6 1.418(4) .
C1 O1 1.322(3) .
C2 H2 0.9300 .
C2 C3 1.371(4) .
C3 H3 0.9300 .
C3 C4 1.384(4) .
C4 H4 0.9300 .
C4 C5 1.362(4) .
C5 H5 0.9300 .
C5 C6 1.401(4) .
C6 C7 1.428(4) .
C7 H7 0.9300 .
C7 N1 1.293(4) .
C8 C9 1.386(4) .
C8 C13 1.388(4) .
C8 N1 1.439(3) .
C9 H9 0.9300 .
C9 C10 1.385(4) .
C10 H10 0.9300 .
C10 C11 1.379(4) .
C11 C12 1.400(4) .
C11 C14 1.491(4) .
C12 H12 0.9300 .
C12 C13 1.363(4) .
C13 H13 0.9300 .
C14 C15 1.493(5) .
C14 N2 1.271(4) .
C15 H15A 0.9600 .
C15 H15B 0.9600 .
C15 H15C 0.9600 .
C16 H16A 0.9700 .
C16 H16B 0.9700 .
C16 C17 1.407(6) .
C16 O2 1.434(5) .
C17 H17A 0.9600 .
C17 H17B 0.9600 .
C17 H17C 0.9600 .
C18 H18 0.9300 .
C18 C19 1.371(5) .
C18 C23 1.413(4) .
C19 H19 0.9300 .
C19 C20 1.390(5) .
C20 H20 0.9300 .
C20 C21 1.371(5) .
C21 H21 0.9300 .
C21 C22 1.406(4) .
C22 C23 1.419(4) .
C22 C24 1.422(4) .
C23 O3 1.303(4) .
C24 H24 0.9300 .
C24 N3 1.298(4) .
C25 C26 1.377(4) .
C25 C30 1.389(4) .
C25 N3 1.439(3) .
C26 H26 0.9300 .
C26 C27 1.383(4) .
C27 H27 0.9300 .
C27 C28 1.379(4) .
C28 C29 1.396(4) .
C28 C31 1.495(4) .
C29 H29 0.9300 .
C29 C30 1.380(4) .
C30 H30 0.9300 .
C31 C32 1.488(5) .
C31 N4 1.272(4) .
C32 H32A 0.9600 .
C32 H32B 0.9600 .
C32 H32C 0.9600 .
C33 H33A 0.9700 .
C33 H33B 0.9700 .
C33 C34 1.471(6) .
C33 O4 1.422(4) .
C34 H34A 0.9600 .
C34 H34B 0.9600 .
C34 H34C 0.9600 .
Cu1 N1 2.049(2) .
Cu1 N3 2.044(2) .
Cu1 O1 1.914(2) .
Cu1 O3 1.886(2) .
N2 O2 1.405(4) .
N4 O4 1.417(3) .

loop_
_geom_torsion_atom_site_label_1
_geom_torsion_atom_site_label_2
_geom_torsion_atom_site_label_3
_geom_torsion_atom_site_label_4
_geom_torsion
_geom_torsion_site_symmetry_1
_geom_torsion_site_symmetry_2
_geom_torsion_site_symmetry_3
_geom_torsion_site_symmetry_4
C1 C2 C3 C4 0.3(5) . . . .
C1 C6 C7 N1 9.0(5) . . . .
C2 C1 C6 C5 2.9(4) . . . .
C2 C1 C6 C7 -178.3(3) . . . .
C2 C1 O1 Cu1 151.7(2) . . . .
C2 C3 C4 C5 0.7(5) . . . .
C3 C4 C5 C6 0.2(5) . . . .
C4 C5 C6 C1 -2.1(5) . . . .
C4 C5 C6 C7 179.1(3) . . . .
C5 C6 C7 N1 -172.2(3) . . . .
C6 C1 C2 C3 -2.1(5) . . . .
C6 C1 O1 Cu1 -30.2(4) . . . .
C6 C7 N1 C8 179.6(3) . . . .
C6 C7 N1 Cu1 5.0(4) . . . .
C8 C9 C10 C11 -0.9(5) . . . .
C9 C8 C13 C12 0.4(5) . . . .
C9 C8 N1 C7 -46.9(4) . . . .
C9 C8 N1 Cu1 127.7(3) . . . .
C9 C10 C11 C12 -0.4(5) . . . .
C9 C10 C11 C14 -179.9(3) . . . .
C10 C11 C12 C13 1.7(5) . . . .
C10 C11 C14 C15 -9.1(6) . . . .
C10 C11 C14 N2 172.6(4) . . . .
C11 C12 C13 C8 -1.7(6) . . . .
C11 C14 N2 O2 -179.4(3) . . . .
C12 C11 C14 C15 171.4(4) . . . .
C12 C11 C14 N2 -6.9(6) . . . .
C13 C8 C9 C10 0.9(5) . . . .
C13 C8 N1 C7 132.1(3) . . . .
C13 C8 N1 Cu1 -53.3(4) . . . .
C14 C11 C12 C13 -178.8(4) . . . .
C14 N2 O2 C16 176.0(5) . . . .
C15 C14 N2 O2 2.3(7) . . . .
C17 C16 O2 N2 -174.5(6) . . . .
C18 C19 C20 C21 0.8(5) . . . .
C18 C23 O3 Cu1 -158.0(2) . . . .
C19 C18 C23 C22 0.4(5) . . . .
C19 C18 C23 O3 -178.2(3) . . . .
C19 C20 C21 C22 0.0(5) . . . .
C20 C21 C22 C23 -0.6(5) . . . .
C20 C21 C22 C24 174.4(3) . . . .
C21 C22 C23 C18 0.4(4) . . . .
C21 C22 C23 O3 179.0(3) . . . .
C21 C22 C24 N3 175.9(3) . . . .
C22 C23 O3 Cu1 23.5(4) . . . .
C22 C24 N3 C25 174.5(3) . . . .
C22 C24 N3 Cu1 -11.0(4) . . . .
C23 C18 C19 C20 -1.1(5) . . . .
C23 C22 C24 N3 -9.3(5) . . . .
C24 C22 C23 C18 -174.4(3) . . . .
C24 C22 C23 O3 4.2(5) . . . .
C25 C26 C27 C28 -0.6(6) . . . .
C26 C25 C30 C29 -0.5(5) . . . .
C26 C25 N3 C24 36.6(4) . . . .
C26 C25 N3 Cu1 -137.6(3) . . . .
C26 C27 C28 C29 0.5(5) . . . .
C26 C27 C28 C31 -178.2(3) . . . .
C27 C28 C29 C30 -0.3(5) . . . .
C27 C28 C31 C32 6.0(6) . . . .
C27 C28 C31 N4 -174.8(4) . . . .
C28 C29 C30 C25 0.4(5) . . . .
C28 C31 N4 O4 -177.1(3) . . . .
C29 C28 C31 C32 -172.6(4) . . . .
C29 C28 C31 N4 6.6(5) . . . .
C30 C25 C26 C27 0.7(5) . . . .
C30 C25 N3 C24 -142.0(3) . . . .
C30 C25 N3 Cu1 43.7(4) . . . .
C31 C28 C29 C30 178.4(3) . . . .
C31 N4 O4 C33 -169.6(4) . . . .
C32 C31 N4 O4 2.0(6) . . . .
C34 C33 O4 N4 75.0(4) . . . .
N1 C8 C9 C10 179.9(3) . . . .
N1 C8 C13 C12 -178.7(3) . . . .
N1 Cu1 O3 C23 160.1(2) . . . .
N3 C25 C26 C27 -178.0(3) . . . .
N3 C25 C30 C29 178.1(3) . . . .
N3 Cu1 O3 C23 -33.1(2) . . . .
O1 C1 C2 C3 176.1(3) . . . .
O1 C1 C6 C5 -175.2(3) . . . .
O1 C1 C6 C7 3.5(4) . . . .
